data_2100287
loop_
_publ_author_name
'Ferretti, Valeria'
'Pretto, Loretta'
'Tabrizi, Mojgan Aghazadeh'
'Bertolasi, Valerio'

_publ_section_title
;
 A structural study of new potent and selective antagonists to the
 A~2B~ adenosine receptor
;
_journal_coeditor_code BK5016
_journal_issue 5
_journal_name_full 'Acta Crystallographica Section B'
_journal_page_first 569
_journal_page_last 576
_journal_paper_doi 10.1107/S0108768105021312
_journal_volume 61
_journal_year 2005
_chemical_formula_moiety 'C24 H27 N7 O6, C H4 N2 O, H2 O'
_chemical_formula_sum 'C25 H33 N9 O8'
_chemical_formula_weight 587.60
_chemical_name_systematic
;
 N-benzo[1,3]-dioxol-5-yl-2-[5-(2,6-dioxo-1,3-dipropyl-2,3,6,9-
tetrahydro-1H-purin-8-yl)-1-methyl-1-H-pyrazol-3-iloxy]
-acetamide formylhydrazine hydrate
;
_space_group_IT_number 2
_symmetry_cell_setting triclinic
_symmetry_space_group_name_Hall '-P 1'
_symmetry_space_group_name_H-M 'P -1'
_atom_sites_solution_hydrogens difmap
_atom_sites_solution_primary direct
_atom_sites_solution_secondary difmap
_audit_creation_method SHELXL-97
_cell_angle_alpha 80.5220(10)
_cell_angle_beta 86.7920(10)
_cell_angle_gamma 72.3300(16)
_cell_formula_units_Z 2
_cell_length_a 7.6900(2)
_cell_length_b 9.6995(2)
_cell_length_c 20.1404(5)
_cell_measurement_reflns_used 10620
_cell_measurement_temperature 295
_cell_measurement_theta_max 27.99
_cell_measurement_theta_min 2.96
_cell_volume 1411.81(6)
_computing_cell_refinement 'DENZO-SMN (Otwinowski & Minor, 1997)'
_computing_data_collection 'Kappa CCD server software (Nonius, 1997)'
_computing_data_reduction 'DENZO-SMN (Otwinowski & Minor, 1997)'
_computing_molecular_graphics 'ORTEPIII(Burnett & Johnson, 1996)'
_computing_publication_material
;
SHELXL-97 (Sheldrick, 1997); PARST (Nardelli, 1983, 1995);
WINGX (Farrugia, 1999)
;
_computing_structure_refinement 'SHELXL-97 (Sheldrick, 1997)'
_computing_structure_solution 'SIR97 (Altomare et al., 1999)'
_diffrn_ambient_temperature 295
_diffrn_measured_fraction_theta_full 0.978
_diffrn_measured_fraction_theta_max 0.978
_diffrn_measurement_device 'Nonius Kappa CCD'
_diffrn_measurement_method '\f scans and \w scans'
_diffrn_radiation_monochromator graphite
_diffrn_radiation_source 'fine-focus sealed tube'
_diffrn_radiation_type MoK\a
_diffrn_radiation_wavelength 0.71070
_diffrn_reflns_av_R_equivalents 0.034
_diffrn_reflns_av_sigmaI/netI 0.0542
_diffrn_reflns_limit_h_max 10
_diffrn_reflns_limit_h_min 0
_diffrn_reflns_limit_k_max 12
_diffrn_reflns_limit_k_min -11
_diffrn_reflns_limit_l_max 26
_diffrn_reflns_limit_l_min -26
_diffrn_reflns_number 10620
_diffrn_reflns_theta_full 27.99
_diffrn_reflns_theta_max 27.99
_diffrn_reflns_theta_min 2.96
_exptl_absorpt_coefficient_mu 0.105
_exptl_absorpt_correction_type none
_exptl_crystal_colour colourless
_exptl_crystal_density_diffrn 1.382
_exptl_crystal_density_method 'not measured'
_exptl_crystal_description plate
_exptl_crystal_F_000 620
_exptl_crystal_size_max 0.49
_exptl_crystal_size_mid 0.25
_exptl_crystal_size_min 0.10
_refine_diff_density_max 0.192
_refine_diff_density_min -0.170
_refine_ls_extinction_method none
_refine_ls_goodness_of_fit_ref 1.036
_refine_ls_hydrogen_treatment mixed
_refine_ls_matrix_type full
_refine_ls_number_parameters 477
_refine_ls_number_reflns 6675
_refine_ls_number_restraints 0
_refine_ls_restrained_S_all 1.036
_refine_ls_R_factor_all 0.0811
_refine_ls_R_factor_gt 0.0515
_refine_ls_shift/su_max 0.001
_refine_ls_shift/su_mean 0.000
_refine_ls_structure_factor_coef Fsqd
_refine_ls_weighting_details 'calc w=1/[\s^2^(Fo^2^)+(0.0591P)^2^+0.2999P] where P=(Fo^2^+2Fc^2^)/3'
_refine_ls_weighting_scheme calc
_refine_ls_wR_factor_gt 0.1280
_refine_ls_wR_factor_ref 0.1506
_reflns_number_gt 4559
_reflns_number_total 6675
_reflns_threshold_expression I>2sigma(I)
_cod_data_source_file bk5016.cif
_cod_data_source_block 1
_cod_depositor_comments
;
The following automatic conversions were performed:
'_symmetry_cell_setting' value 'Triclinic' changed to 'triclinic'
according to '/home/saulius/struct/CIF-dictionaries/cif_core.dic'
dictionary named 'cif_core.dic' version 2.4.1 from 2010-06-29.

Automatic conversion script
Id: cif_fix_enum 1527 2010-12-29 10:47:43Z saulius 

The following automatic conversions were performed:

'_symmetry_cell_setting' value 'Triclinic' changed to 'triclinic'
according to /home/saulius/struct/CIF-dictionaries/cif_core.dic
dictionary named 'cif_core.dic' version 2.4.1 from 2010-06-29.

Automatic conversion script
Id: cif_fix_values 1715 2011-07-08 13:25:40Z adriana 
;
_cod_original_sg_symbol_H-M P-1
_cod_database_code 2100287

loop_
_symmetry_equiv_pos_as_xyz
'x, y, z'
'-x, -y, -z'

loop_
_atom_site_label
_atom_site_fract_x
_atom_site_fract_y
_atom_site_fract_z
_atom_site_U_iso_or_equiv
_atom_site_adp_type
_atom_site_calc_flag
_atom_site_refinement_flags
_atom_site_occupancy
_atom_site_disorder_assembly
_atom_site_disorder_group
_atom_site_type_symbol
O1 0.8256(2) 0.14044(16) 0.92997(6) 0.0702(4) Uani d . 1 . . O
O2 0.74183(18) 0.41268(14) 0.71920(7) 0.0643(4) Uani d . 1 . . O
O3 1.36413(19) -0.10963(15) 0.45710(6) 0.0680(4) Uani d . 1 . . O
O4 1.2748(2) 0.11679(18) 0.29903(7) 0.0828(5) Uani d . 1 . . O
O5 1.5644(2) -0.03418(17) 0.08609(6) 0.0734(4) Uani d . 1 . . O
O6 1.7774(2) -0.26190(18) 0.08895(7) 0.0789(4) Uani d . 1 . . O
O7 0.90767(19) 0.33221(16) 0.55056(7) 0.0703(4) Uani d . 1 . . O
O8 1.0395(3) 0.3901(3) 0.33521(13) 0.1105(7) Uani d . 1 . . O
N1 0.78229(19) 0.27417(16) 0.82418(7) 0.0516(3) Uani d . 1 . . N
N3 0.9898(2) 0.03466(16) 0.84450(7) 0.0521(3) Uani d . 1 . . N
N7 1.00305(19) 0.14179(16) 0.67034(7) 0.0482(3) Uani d . 1 . . N
N8 1.13740(19) -0.05807(15) 0.74402(7) 0.0501(3) Uani d . 1 . . N
N9 1.3249(2) -0.19901(16) 0.62635(7) 0.0549(4) Uani d . 1 . . N
N10 1.3904(2) -0.23074(18) 0.56470(8) 0.0614(4) Uani d . 1 . . N
N11 1.4657(2) -0.11257(19) 0.33051(8) 0.0564(4) Uani d . 1 . . N
N12 0.6902(2) 0.5391(2) 0.50913(8) 0.0629(4) Uani d . 1 . . N
N13 0.7497(3) 0.5503(3) 0.44225(10) 0.0807(6) Uani d . 1 . . N
C2 0.8641(2) 0.1477(2) 0.87040(9) 0.0530(4) Uani d . 1 . . C
C4 1.0215(2) 0.04562(18) 0.77624(8) 0.0473(4) Uani d . 1 . . C
C5 0.9365(2) 0.16921(18) 0.73335(8) 0.0471(4) Uani d . 1 . . C
C6 0.8146(2) 0.29538(19) 0.75499(9) 0.0491(4) Uani d . 1 . . C
C9 1.1215(2) 0.00507(18) 0.67946(8) 0.0468(4) Uani d . 1 . . C
C10 0.6508(3) 0.3967(2) 0.85195(10) 0.0557(4) Uani d . 1 . . C
C11 0.7377(3) 0.5068(3) 0.86862(14) 0.0699(6) Uani d . 1 . . C
C12 0.5985(4) 0.6274(3) 0.89915(18) 0.1046(10) Uani d . 1 . . C
H121 0.5005 0.6754 0.8680 0.126 Uiso calc R 1 . . H
H122 0.6557 0.6972 0.9086 0.126 Uiso calc R 1 . . H
H123 0.5512 0.5859 0.9401 0.126 Uiso calc R 1 . . H
C13 1.0837(3) -0.1010(2) 0.88966(10) 0.0569(4) Uani d . 1 . . C
C14 0.9903(4) -0.2170(3) 0.89139(12) 0.0721(6) Uani d . 1 . . C
C15 1.0837(4) -0.3524(3) 0.93971(14) 0.0922(8) Uani d . 1 . . C
H151 1.0111 -0.4185 0.9454 0.111 Uiso calc R 1 . . H
H152 1.0980 -0.3255 0.9824 0.111 Uiso calc R 1 . . H
H153 1.2015 -0.3995 0.9221 0.111 Uiso calc R 1 . . H
C16 1.2149(2) -0.06043(19) 0.62242(8) 0.0476(4) Uani d . 1 . . C
C17 1.2068(2) 0.0026(2) 0.55538(9) 0.0523(4) Uani d . 1 . . C
C18 1.3183(2) -0.1082(2) 0.52308(9) 0.0532(4) Uani d . 1 . . C
C19 1.3803(3) -0.3123(2) 0.68510(11) 0.0753(6) Uani d . 1 . . C
H191 1.2738 -0.3275 0.7085 0.090 Uiso calc R 1 . . H
H192 1.4506 -0.2820 0.7146 0.090 Uiso calc R 1 . . H
H193 1.4530 -0.4020 0.6708 0.090 Uiso calc R 1 . . H
C20 1.2864(3) 0.0242(2) 0.41420(9) 0.0581(5) Uani d . 1 . . C
C21 1.3431(3) 0.0125(2) 0.34195(9) 0.0571(4) Uani d . 1 . . C
C22 1.5448(2) -0.1517(2) 0.26805(8) 0.0511(4) Uani d . 1 . . C
C23 1.6725(3) -0.2879(2) 0.27010(9) 0.0560(4) Uani d . 1 . . C
C24 1.7590(3) -0.3365(2) 0.21171(10) 0.0602(5) Uani d . 1 . . C
C25 1.7117(2) -0.2432(2) 0.15291(9) 0.0557(4) Uani d . 1 . . C
C26 1.6735(4) -0.1364(3) 0.04557(11) 0.0779(6) Uani d . 1 . . C
C27 1.5847(3) -0.1077(2) 0.15101(8) 0.0539(4) Uani d . 1 . . C
C28 1.4970(3) -0.0566(2) 0.20716(9) 0.0555(4) Uani d . 1 . . C
C29 0.7690(3) 0.4333(2) 0.55677(11) 0.0643(5) Uani d . 1 . . C
H1 1.695(3) -0.349(2) 0.3125(10) 0.058(5) Uiso d . 1 . . H
H2 1.507(3) -0.183(2) 0.3643(12) 0.068(6) Uiso d . 1 . . H
H3 1.083(3) -0.079(2) 0.9356(12) 0.071(6) Uiso d . 1 . . H
H4 1.153(3) 0.048(2) 0.4180(11) 0.075(6) Uiso d . 1 . . H
H5 1.140(3) 0.095(2) 0.5375(10) 0.063(6) Uiso d . 1 . . H
H6 1.845(3) -0.431(3) 0.2153(12) 0.080(7) Uiso d . 1 . . H
H7 0.978(3) 0.201(2) 0.6319(12) 0.068(6) Uiso d . 1 . . H
H8 1.215(3) -0.137(2) 0.8738(10) 0.067(6) Uiso d . 1 . . H
H9 1.597(4) -0.168(3) 0.0213(15) 0.105(9) Uiso d . 1 . . H
H10 1.761(4) -0.090(3) 0.0156(15) 0.111(9) Uiso d . 1 . . H
H11 1.326(3) 0.104(2) 0.4272(10) 0.067(6) Uiso d . 1 . . H
H12 1.414(3) 0.038(3) 0.2059(11) 0.071(6) Uiso d . 1 . . H
H13 0.547(3) 0.444(2) 0.8184(10) 0.062(5) Uiso d . 1 . . H
H14 0.997(3) -0.241(3) 0.8469(13) 0.081(7) Uiso d . 1 . . H
H15 0.850(4) -0.172(3) 0.9076(14) 0.111(9) Uiso d . 1 . . H
H16 0.599(3) 0.351(2) 0.8914(11) 0.068(6) Uiso d . 1 . . H
H17 0.789(3) 0.552(3) 0.8239(13) 0.081(7) Uiso d . 1 . . H
H18 0.699(3) 0.437(3) 0.5998(13) 0.090(7) Uiso d . 1 . . H
H19 0.841(4) 0.455(3) 0.8974(14) 0.098(8) Uiso d . 1 . . H
H20 0.593(4) 0.612(3) 0.5217(13) 0.093(8) Uiso d . 1 . . H
H21 1.113(7) 0.306(6) 0.316(2) 0.198(19) Uiso d . 1 . . H
H22 1.095(4) 0.452(3) 0.3149(15) 0.100 Uiso d . 1 . . H
H23 0.860(5) 0.566(4) 0.4443(18) 0.139(14) Uiso d . 1 . . H
H24 0.798(5) 0.450(4) 0.4309(18) 0.138(12) Uiso d . 1 . . H

loop_
_atom_site_aniso_label
_atom_site_aniso_U_11
_atom_site_aniso_U_22
_atom_site_aniso_U_33
_atom_site_aniso_U_12
_atom_site_aniso_U_13
_atom_site_aniso_U_23
O1 0.0970(10) 0.0655(9) 0.0417(7) -0.0166(7) 0.0125(6) -0.0091(6)
O2 0.0763(8) 0.0492(8) 0.0513(7) 0.0027(6) -0.0003(6) -0.0033(6)
O3 0.0815(9) 0.0643(9) 0.0462(7) -0.0046(7) 0.0158(6) -0.0130(6)
O4 0.1044(11) 0.0708(10) 0.0536(9) -0.0005(8) 0.0088(8) -0.0067(8)
O5 0.0956(10) 0.0740(10) 0.0398(7) -0.0135(8) 0.0047(6) -0.0024(6)
O6 0.0908(10) 0.0859(11) 0.0475(8) -0.0083(8) 0.0135(7) -0.0144(7)
O7 0.0711(8) 0.0656(9) 0.0542(8) 0.0040(7) -0.0014(6) 0.0005(7)
O8 0.1029(14) 0.0798(13) 0.1341(18) -0.0136(11) 0.0310(12) -0.0123(13)
N1 0.0603(8) 0.0472(8) 0.0441(8) -0.0109(6) 0.0049(6) -0.0101(6)
N3 0.0682(9) 0.0451(8) 0.0373(7) -0.0110(7) 0.0021(6) -0.0025(6)
N7 0.0548(8) 0.0455(8) 0.0380(7) -0.0068(6) 0.0007(6) -0.0043(6)
N8 0.0579(8) 0.0444(8) 0.0422(8) -0.0075(6) 0.0008(6) -0.0056(6)
N9 0.0582(8) 0.0495(9) 0.0468(8) -0.0018(6) 0.0025(6) -0.0074(7)
N10 0.0658(9) 0.0552(9) 0.0521(9) -0.0009(7) 0.0078(7) -0.0125(7)
N11 0.0642(9) 0.0610(10) 0.0398(8) -0.0138(8) 0.0035(7) -0.0065(7)
N12 0.0610(9) 0.0614(10) 0.0527(9) 0.0009(8) -0.0022(7) -0.0065(8)
N13 0.0819(13) 0.0859(15) 0.0517(10) -0.0015(11) 0.0021(9) 0.0076(10)
C2 0.0660(10) 0.0498(10) 0.0425(9) -0.0170(8) 0.0050(7) -0.0077(8)
C4 0.0552(9) 0.0436(9) 0.0414(9) -0.0124(7) 0.0015(7) -0.0069(7)
C5 0.0549(9) 0.0438(9) 0.0389(8) -0.0098(7) 0.0019(7) -0.0061(7)
C6 0.0540(9) 0.0460(10) 0.0442(9) -0.0103(7) 0.0015(7) -0.0075(8)
C9 0.0503(8) 0.0453(9) 0.0408(9) -0.0087(7) 0.0005(6) -0.0065(7)
C10 0.0548(10) 0.0545(11) 0.0545(11) -0.0091(8) 0.0072(8) -0.0157(9)
C11 0.0643(12) 0.0631(13) 0.0849(16) -0.0145(10) 0.0072(11) -0.0299(12)
C12 0.0910(17) 0.0856(18) 0.149(3) -0.0228(14) 0.0292(17) -0.0674(19)
C13 0.0693(12) 0.0542(11) 0.0429(10) -0.0151(9) -0.0019(8) -0.0014(8)
C14 0.0949(17) 0.0634(13) 0.0590(13) -0.0310(12) -0.0054(11) 0.0030(10)
C15 0.117(2) 0.0660(15) 0.0914(18) -0.0361(14) -0.0141(15) 0.0152(13)
C16 0.0471(8) 0.0461(9) 0.0451(9) -0.0069(7) 0.0009(7) -0.0081(7)
C17 0.0580(10) 0.0470(10) 0.0439(9) -0.0052(8) 0.0044(7) -0.0065(8)
C18 0.0555(9) 0.0562(11) 0.0431(9) -0.0100(8) 0.0066(7) -0.0094(8)
C19 0.0900(14) 0.0543(12) 0.0579(12) 0.0090(10) -0.0003(10) 0.0002(10)
C20 0.0620(11) 0.0628(12) 0.0469(10) -0.0143(9) 0.0057(8) -0.0112(9)
C21 0.0626(10) 0.0621(12) 0.0467(10) -0.0186(9) 0.0038(8) -0.0101(9)
C22 0.0535(9) 0.0603(11) 0.0415(9) -0.0203(8) 0.0032(7) -0.0084(8)
C23 0.0623(10) 0.0585(12) 0.0422(10) -0.0138(9) -0.0003(8) -0.0022(8)
C24 0.0633(11) 0.0577(12) 0.0530(11) -0.0081(9) 0.0023(8) -0.0095(9)
C25 0.0590(10) 0.0654(12) 0.0439(9) -0.0188(9) 0.0051(7) -0.0133(8)
C26 0.1070(18) 0.0766(16) 0.0463(11) -0.0220(14) 0.0091(12) -0.0127(11)
C27 0.0646(10) 0.0594(11) 0.0387(9) -0.0219(9) 0.0002(7) -0.0040(8)
C28 0.0627(10) 0.0554(11) 0.0448(10) -0.0137(9) 0.0021(8) -0.0062(8)
C29 0.0647(11) 0.0671(13) 0.0503(11) -0.0055(10) -0.0001(9) -0.0060(10)

loop_
_atom_type_symbol
_atom_type_description
_atom_type_scat_dispersion_real
_atom_type_scat_dispersion_imag
_atom_type_scat_source
C C 0.0033 0.0016 'International Tables Vol C Tables 4.2.6.8 and 6.1.1.4'
H H 0.0000 0.0000 'International Tables Vol C Tables 4.2.6.8 and 6.1.1.4'
N N 0.0061 0.0033 'International Tables Vol C Tables 4.2.6.8 and 6.1.1.4'
O O 0.0106 0.0060 'International Tables Vol C Tables 4.2.6.8 and 6.1.1.4'

loop_
_geom_angle_atom_site_label_1
_geom_angle_atom_site_label_2
_geom_angle_atom_site_label_3
_geom_angle
C18 O3 C20 114.81(14)
C27 O5 C26 105.38(16)
C25 O6 C26 105.79(16)
H21 O8 H22 97(3)
C6 N1 C2 126.50(14)
C6 N1 C10 116.79(15)
C2 N1 C10 116.70(15)
C4 N3 C2 119.89(14)
C4 N3 C13 120.06(15)
C2 N3 C13 119.98(15)
C9 N7 C5 106.08(14)
C9 N7 H7 126.1(14)
C5 N7 H7 127.8(14)
C9 N8 C4 103.12(14)
C16 N9 N10 111.51(14)
C16 N9 C19 129.77(15)
N10 N9 C19 118.72(15)
C18 N10 N9 104.27(14)
C21 N11 C22 128.40(17)
C21 N11 H2 119.6(15)
C22 N11 H2 112.0(15)
C29 N12 N13 124.26(18)
C29 N12 H20 116.6(16)
N13 N12 H20 119.1(16)
N12 N13 H23 104(2)
N12 N13 H24 108(2)
H23 N13 H24 96(3)
O1 C2 N3 122.29(17)
O1 C2 N1 121.17(17)
N3 C2 N1 116.54(15)
N8 C4 C5 112.58(15)
N8 C4 N3 126.05(15)
C5 C4 N3 121.36(15)
C4 C5 N7 105.15(14)
C4 C5 C6 123.40(15)
N7 C5 C6 131.39(15)
O2 C6 N1 121.57(15)
O2 C6 C5 126.34(16)
N1 C6 C5 112.09(15)
N8 C9 N7 113.08(14)
N8 C9 C16 126.25(15)
N7 C9 C16 120.66(15)
N1 C10 C11 112.77(16)
N1 C10 H13 108.2(12)
C11 C10 H13 111.6(11)
N1 C10 H16 105.0(13)
C11 C10 H16 112.1(12)
H13 C10 H16 106.8(16)
C10 C11 C12 110.67(19)
C10 C11 H17 107.7(13)
C12 C11 H17 109.6(13)
C10 C11 H19 108.1(15)
C12 C11 H19 113.6(16)
H17 C11 H19 107(2)
C11 C12 H121 109.5
C11 C12 H122 109.5
H121 C12 H122 109.5
C11 C12 H123 109.5
H121 C12 H123 109.5
H122 C12 H123 109.5
N3 C13 C14 111.75(17)
N3 C13 H3 109.0(13)
C14 C13 H3 108.1(12)
N3 C13 H8 108.3(12)
C14 C13 H8 110.9(12)
H3 C13 H8 108.8(17)
C13 C14 C15 111.0(2)
C13 C14 H14 107.1(14)
C15 C14 H14 109.5(14)
C13 C14 H15 107.6(15)
C15 C14 H15 109.7(15)
H14 C14 H15 112(2)
C14 C15 H151 109.5
C14 C15 H152 109.5
H151 C15 H152 109.5
C14 C15 H153 109.5
H151 C15 H153 109.5
H152 C15 H153 109.5
N9 C16 C17 107.38(15)
N9 C16 C9 124.57(15)
C17 C16 C9 128.03(16)
C16 C17 C18 103.82(16)
C16 C17 H5 126.9(13)
C18 C17 H5 129.2(13)
N10 C18 O3 116.42(15)
N10 C18 C17 113.01(16)
O3 C18 C17 130.56(17)
N9 C19 H191 109.5
N9 C19 H192 109.5
H191 C19 H192 109.5
N9 C19 H193 109.5
H191 C19 H193 109.5
H192 C19 H193 109.5
O3 C20 C21 111.26(16)
O3 C20 H4 107.9(13)
C21 C20 H4 109.3(13)
O3 C20 H11 110.8(12)
C21 C20 H11 107.6(12)
H4 C20 H11 110.1(18)
O4 C21 N11 125.44(18)
O4 C21 C20 117.93(18)
N11 C21 C20 116.62(17)
C23 C22 C28 121.19(16)
C23 C22 N11 116.99(16)
C28 C22 N11 121.82(17)
C22 C23 C24 121.52(18)
C22 C23 H1 117.5(12)
C24 C23 H1 120.9(12)
C25 C24 C23 116.77(19)
C25 C24 H6 124.4(14)
C23 C24 H6 118.8(14)
C24 C25 C27 121.59(17)
C24 C25 O6 128.79(18)
C27 C25 O6 109.61(16)
O6 C26 O5 108.36(16)
O6 C26 H9 106.6(18)
O5 C26 H9 108.8(18)
O6 C26 H10 109.3(16)
O5 C26 H10 110.0(16)
H9 C26 H10 114(2)
C28 C27 C25 123.24(17)
C28 C27 O5 126.62(18)
C25 C27 O5 110.14(16)
C27 C28 C22 115.68(18)
C27 C28 H12 123.0(13)
C22 C28 H12 121.3(13)
O7 C29 N12 125.9(2)
O7 C29 H18 121.2(14)
N12 C29 H18 112.8(14)

loop_
_geom_bond_atom_site_label_1
_geom_bond_atom_site_label_2
_geom_bond_site_symmetry_2
_geom_bond_distance
_geom_bond_publ_flag
O1 C2 . 1.215(2) ?
O2 C6 . 1.231(2) ?
O3 C18 . 1.357(2) ?
O3 C20 . 1.417(2) ?
O4 C21 . 1.219(2) ?
O5 C27 . 1.375(2) ?
O5 C26 . 1.427(3) ?
O6 C25 . 1.377(2) ?
O6 C26 . 1.422(3) ?
O7 C29 . 1.227(2) ?
O8 H21 . 0.97(5) ?
O8 H22 . 0.87(3) ?
N1 C6 . 1.394(2) ?
N1 C2 . 1.410(2) ?
N1 C10 . 1.474(2) ?
N3 C4 . 1.375(2) ?
N3 C2 . 1.377(2) ?
N3 C13 . 1.478(2) ?
N7 C9 . 1.352(2) ?
N7 C5 . 1.378(2) ?
N7 H7 . 0.88(2) ?
N8 C9 . 1.338(2) ?
N8 C4 . 1.354(2) ?
N9 C16 . 1.346(2) ?
N9 N10 . 1.361(2) ?
N9 C19 . 1.461(2) ?
N10 C18 . 1.322(2) ?
N11 C21 . 1.337(3) ?
N11 C22 . 1.424(2) ?
N11 H2 . 0.88(2) ?
N12 C29 . 1.305(3) ?
N12 N13 . 1.396(2) ?
N12 H20 . 0.92(3) ?
N13 H23 . 0.91(4) ?
N13 H24 . 0.99(4) ?
C4 C5 . 1.363(2) ?
C5 C6 . 1.414(2) ?
C9 C16 . 1.453(2) ?
C10 C11 . 1.508(3) ?
C10 H13 . 1.02(2) ?
C10 H16 . 0.97(2) ?
C11 C12 . 1.515(3) ?
C11 H17 . 1.04(2) ?
C11 H19 . 0.97(3) ?
C12 H121 . 0.9600 ?
C12 H122 . 0.9600 ?
C12 H123 . 0.9600 ?
C13 C14 . 1.503(3) ?
C13 H3 . 0.98(2) ?
C13 H8 . 1.01(2) ?
C14 C15 . 1.507(3) ?
C14 H14 . 0.96(3) ?
C14 H15 . 1.09(3) ?
C15 H151 . 0.9600 ?
C15 H152 . 0.9600 ?
C15 H153 . 0.9600 ?
C16 C17 . 1.384(2) ?
C17 C18 . 1.386(2) ?
C17 H5 . 0.91(2) ?
C19 H191 . 0.9600 ?
C19 H192 . 0.9600 ?
C19 H193 . 0.9600 ?
C20 C21 . 1.508(3) ?
C20 H4 . 0.98(2) ?
C20 H11 . 0.99(2) ?
C22 C23 . 1.382(3) ?
C22 C28 . 1.401(3) ?
C23 C24 . 1.397(3) ?
C23 H1 . 0.95(2) ?
C24 C25 . 1.360(3) ?
C24 H6 . 0.95(2) ?
C25 C27 . 1.375(3) ?
C26 H9 . 0.93(3) ?
C26 H10 . 1.03(3) ?
C27 C28 . 1.370(3) ?
C28 H12 . 0.94(2) ?
C29 H18 . 0.99(3) ?

loop_
_cod_related_entry_id
_cod_related_entry_database
_cod_related_entry_code
1 ChemSpider 21140096
